data_1544653
loop_
_publ_author_name
'Mohamed, Shaaban K.'
'Mague, Joel T.'
'Akkurt, Mehmet'
'El-Emary, Talaat I.'
'R.Albayati, Mustafa'

_publ_section_title
;
 3-[2-(9<i>H</i>-Carbazol-9-yl)ethyl]-4-phenyl-1<i>H</i>-1,2,4-triazole-5(4<i>H</i>)-thione
 dimethyl sulfoxide monosolvate
;
_journal_coeditor_code SJ4068
_journal_issue 11
_journal_name_full IUCrData
_journal_page_first x161835
_journal_paper_doi 10.1107/S2414314616018356
_journal_volume 1
_journal_year 2016
_chemical_formula_iupac 'C22 H18 N4 S, C2 H6 O S'
_chemical_formula_moiety 'C22 H18 N4 S, C2 H6 O S'
_chemical_formula_sum 'C24 H24 N4 O S2'
_chemical_formula_weight 448.59
_chemical_name_systematic
'3-[2-(9<i>H</i>-Carbazol-9-yl)ethyl]-4-phenyl-1<i>H</i>-1,2,4-triazole-5(4<i>H</i>)-thione dimethyl sulfoxide monosolvate'
_space_group_crystal_system orthorhombic
_space_group_IT_number 19
_space_group_name_Hall 'P 2ac 2ab'
_space_group_name_H-M_alt 'P 21 21 21'
_symmetry_space_group_name_Hall 'P 2ac 2ab'
_symmetry_space_group_name_H-M 'P 21 21 21'
_atom_sites_solution_hydrogens mixed
_atom_sites_solution_primary direct
_atom_sites_solution_secondary difmap
_audit_creation_method SHELXL-2014/7
_cell_angle_alpha 90
_cell_angle_beta 90
_cell_angle_gamma 90
_cell_formula_units_Z 4
_cell_length_a 5.89480(10)
_cell_length_b 17.7215(4)
_cell_length_c 22.0042(5)
_cell_measurement_reflns_used 9972
_cell_measurement_temperature 150(2)
_cell_measurement_theta_max 72.1635
_cell_measurement_theta_min 3.2020
_cell_volume 2298.66(8)
_computing_cell_refinement
;
<i>SAINT</i> (Bruker, 2016)
;
_computing_data_collection
;
<i>APEX3</i> (Bruker, 2016)
;
_computing_data_reduction
;
<i>SAINT</i>  (Bruker, 2016)
;
_computing_molecular_graphics
;
<i>DIAMOND</i> (Brandenburg & Putz, 2012)
;
_computing_publication_material
;
<i>SHELXTL</i> (Sheldrick, 2008)
;
_computing_structure_refinement
;
<i>SHELXL2014</i> (Sheldrick, 2015<i>b</i>)
;
_computing_structure_solution
;
<i>SHELXT</i> (Sheldrick, 2015<i>a</i>)
;
_diffrn_ambient_temperature 150(2)
_diffrn_detector_area_resol_mean 10.4167
_diffrn_measured_fraction_theta_full 0.999
_diffrn_measured_fraction_theta_max 0.999
_diffrn_measurement_device_type 'Bruker D8 VENTURE PHOTON 100 CMOS'
_diffrn_measurement_method '\w scans'
_diffrn_radiation_monochromator mirror
_diffrn_radiation_type CuK\a
_diffrn_radiation_wavelength 1.54178
_diffrn_reflns_limit_h_max 7
_diffrn_reflns_limit_h_min -7
_diffrn_reflns_limit_k_max 21
_diffrn_reflns_limit_k_min -21
_diffrn_reflns_limit_l_max 26
_diffrn_reflns_limit_l_min -27
_diffrn_reflns_number 34498
_diffrn_reflns_theta_full 72.150
_diffrn_reflns_theta_max 72.158
_diffrn_reflns_theta_min 3.202
_exptl_absorpt_coefficient_mu 2.281
_exptl_absorpt_correction_T_max 0.83
_exptl_absorpt_correction_T_min 0.62
_exptl_absorpt_correction_type multi-scan
_exptl_absorpt_process_details
;
(<i>TWINABS</i>; Sheldrick, 2009)
;
_exptl_crystal_colour colourless
_exptl_crystal_density_diffrn 1.296
_exptl_crystal_density_method 'not measured'
_exptl_crystal_description column
_exptl_crystal_F_000 944
_exptl_crystal_size_max 0.242
_exptl_crystal_size_mid 0.123
_exptl_crystal_size_min 0.083
_refine_diff_density_max 0.383
_refine_diff_density_min -0.247
_refine_ls_abs_structure_details
;
Flack <i>x</i> determined using 1668 quotients
[(<i>I</i>^+^)-(<i>I</i>^-^)]/[(<i>I</i>^+^)+(<i>I</i>^-^)]
(Parsons <i>et al.</i>, 2013)
;
_refine_ls_abs_structure_Flack 0.032(6)
_refine_ls_extinction_coef 0.0030(6)
_refine_ls_extinction_expression Fc^*^=kFc[1+0.001xFc^2^\l^3^/sin(2\q)]^-1/4^
_refine_ls_extinction_method
;
<i>SHELXL2014</i> (Sheldrick, 2015<i>b</i>)
;
_refine_ls_goodness_of_fit_ref 1.030
_refine_ls_hydrogen_treatment mixed
_refine_ls_matrix_type full
_refine_ls_number_parameters 356
_refine_ls_number_reflns 34498
_refine_ls_number_restraints 0
_refine_ls_restrained_S_all 1.030
_refine_ls_R_factor_all 0.0751
_refine_ls_R_factor_gt 0.0441
_refine_ls_shift/su_max 0.001
_refine_ls_shift/su_mean 0.000
_refine_ls_structure_factor_coef Fsqd
_refine_ls_weighting_details 'w=1/[\s^2^(Fo^2^)+(0.0241P)^2^+0.2059P] where P=(Fo^2^+2Fc^2^)/3'
_refine_ls_weighting_scheme calc
_refine_ls_wR_factor_gt 0.0974
_refine_ls_wR_factor_ref 0.1156
_reflns_number_gt 24539
_reflns_number_total 34498
_reflns_threshold_expression 'I > 2\s(I)'
_cod_data_source_file sj4068sup1.cif
_cod_data_source_block I
_cod_database_code 1544653
_shelx_space_group_comment
;
The symmetry employed for this shelxl refinement is uniquely defined
by the following loop, which should always be used as a source of
symmetry information in preference to the above space-group names.
They are only intended as comments.
;
_shelx_estimated_absorpt_t_min 0.608
_shelx_estimated_absorpt_t_max 0.833

loop_
_space_group_symop_operation_xyz
'x, y, z'
'-x+1/2, -y, z+1/2'
'-x, y+1/2, -z+1/2'
'x+1/2, -y+1/2, -z'

loop_
_atom_site_type_symbol
_atom_site_label
_atom_site_fract_x
_atom_site_fract_y
_atom_site_fract_z
_atom_site_U_iso_or_equiv
_atom_site_adp_type
_atom_site_calc_flag
_atom_site_occupancy
S S1 1.06943(17) 0.78038(6) 0.62361(5) 0.0315(3) Uani d 1
N N1 0.3120(6) 0.67855(18) 0.87011(15) 0.0282(7) Uani d 1
N N2 0.6348(6) 0.63171(19) 0.68193(16) 0.0329(8) Uani d 1
N N3 0.8155(6) 0.6571(2) 0.64749(16) 0.0320(8) Uani d 1
H H3A 0.884(10) 0.624(3) 0.619(2) 0.052(15) Uiso d 1
N N4 0.7122(6) 0.75119(18) 0.70175(15) 0.0253(7) Uani d 1
C C1 0.1993(7) 0.7399(2) 0.89504(17) 0.0258(8) Uani d 1
C C2 0.2655(8) 0.8151(2) 0.8975(2) 0.0322(9) Uani d 1
H H2 0.405(9) 0.833(3) 0.879(2) 0.040(13) Uiso d 1
C C3 0.1213(9) 0.8654(2) 0.9270(2) 0.0367(10) Uani d 1
H H3 0.168(9) 0.920(3) 0.927(2) 0.042(13) Uiso d 1
C C4 -0.0830(8) 0.8415(3) 0.9527(2) 0.0361(10) Uani d 1
H H4 -0.169(9) 0.877(3) 0.972(2) 0.041(14) Uiso d 1
C C5 -0.1487(7) 0.7666(2) 0.95002(18) 0.0310(9) Uani d 1
H H5 -0.293(8) 0.751(2) 0.968(2) 0.031(12) Uiso d 1
C C6 -0.0069(6) 0.7149(2) 0.92125(17) 0.0255(8) Uani d 1
C C7 -0.0203(7) 0.6344(2) 0.91025(18) 0.0270(8) Uani d 1
C C8 -0.1812(8) 0.5788(2) 0.92297(19) 0.0323(9) Uani d 1
H H8 -0.311(9) 0.591(3) 0.947(2) 0.038(13) Uiso d 1
C C9 -0.1437(9) 0.5066(3) 0.9021(2) 0.0390(11) Uani d 1
H H9 -0.248(10) 0.473(3) 0.909(2) 0.046(15) Uiso d 1
C C10 0.0520(9) 0.4881(2) 0.8697(2) 0.0401(11) Uani d 1
H H10 0.073(9) 0.435(3) 0.855(2) 0.046(14) Uiso d 1
C C11 0.2156(8) 0.5416(2) 0.8574(2) 0.0347(10) Uani d 1
H H11 0.359(9) 0.531(3) 0.833(2) 0.036(13) Uiso d 1
C C12 0.1769(7) 0.6148(2) 0.87782(18) 0.0268(8) Uani d 1
C C13 0.4908(7) 0.6834(3) 0.82506(19) 0.0302(9) Uani d 1
H H13B 0.584(9) 0.639(3) 0.829(2) 0.032(12) Uiso d 1
H H13A 0.595(9) 0.726(3) 0.834(2) 0.041(13) Uiso d 1
C C14 0.3934(7) 0.6885(2) 0.76079(18) 0.0286(8) Uani d 1
H H14B 0.299(8) 0.645(3) 0.754(2) 0.029(11) Uiso d 1
H H14A 0.290(9) 0.732(3) 0.756(2) 0.048(14) Uiso d 1
C C15 0.5752(7) 0.6896(2) 0.71422(17) 0.0272(8) Uani d 1
C C16 0.8664(7) 0.7295(2) 0.65795(17) 0.0261(8) Uani d 1
C C17 0.6927(7) 0.8246(2) 0.73026(18) 0.0255(8) Uani d 1
C C18 0.4986(7) 0.8669(2) 0.7204(2) 0.0324(9) Uani d 1
H H18 0.380(11) 0.848(3) 0.693(3) 0.057(16) Uiso d 1
C C19 0.4713(8) 0.9348(3) 0.7511(2) 0.0371(10) Uani d 1
H H19 0.332(9) 0.963(3) 0.746(2) 0.039(13) Uiso d 1
C C20 0.6393(9) 0.9604(2) 0.7903(2) 0.0374(11) Uani d 1
H H20 0.616(9) 1.009(3) 0.812(2) 0.040(13) Uiso d 1
C C21 0.8346(9) 0.9183(2) 0.7986(2) 0.0364(10) Uani d 1
H H21 0.951(9) 0.935(3) 0.827(2) 0.041(13) Uiso d 1
C C22 0.8610(7) 0.8494(2) 0.76912(19) 0.0310(9) Uani d 1
H H22 0.992(8) 0.816(3) 0.777(2) 0.035(12) Uiso d 1
S S2 1.1260(2) 0.56418(7) 0.51143(5) 0.0425(3) Uani d 1
O O1 0.9739(6) 0.55716(18) 0.56576(16) 0.0481(9) Uani d 1
C C23 1.0596(11) 0.6521(3) 0.4773(2) 0.0563(14) Uani d 1
H H23A 1.0668 0.6921 0.5080 0.084 Uiso calc 1
H H23B 0.9064 0.6500 0.4601 0.084 Uiso calc 1
H H23C 1.1690 0.6628 0.4449 0.084 Uiso calc 1
C C24 1.3961(11) 0.5911(5) 0.5403(3) 0.090(3) Uani d 1
H H24A 1.4647 0.5483 0.5617 0.135 Uiso calc 1
H H24B 1.3778 0.6334 0.5686 0.135 Uiso calc 1
H H24C 1.4945 0.6064 0.5066 0.135 Uiso calc 1

loop_
_atom_site_aniso_label
_atom_site_aniso_U_11
_atom_site_aniso_U_22
_atom_site_aniso_U_33
_atom_site_aniso_U_12
_atom_site_aniso_U_13
_atom_site_aniso_U_23
S1 0.0302(5) 0.0329(5) 0.0313(5) -0.0069(4) 0.0071(4) -0.0011(4)
N1 0.0288(16) 0.0304(17) 0.0254(17) -0.0004(13) 0.0068(14) -0.0012(14)
N2 0.037(2) 0.0333(18) 0.0282(18) -0.0090(15) 0.0100(16) -0.0019(15)
N3 0.0364(19) 0.0307(17) 0.0290(18) -0.0084(15) 0.0110(16) -0.0029(15)
N4 0.0255(16) 0.0271(16) 0.0233(16) -0.0031(13) 0.0029(14) -0.0007(14)
C1 0.028(2) 0.029(2) 0.0200(19) 0.0004(15) -0.0004(15) 0.0004(15)
C2 0.034(2) 0.034(2) 0.028(2) -0.0039(17) -0.0037(18) 0.0038(18)
C3 0.050(3) 0.028(2) 0.032(2) -0.0004(19) -0.009(2) 0.0000(18)
C4 0.041(2) 0.037(2) 0.030(2) 0.010(2) -0.004(2) -0.0064(18)
C5 0.030(2) 0.039(2) 0.0234(19) 0.0045(17) -0.0013(17) -0.0029(17)
C6 0.0266(19) 0.032(2) 0.0177(17) -0.0004(16) -0.0009(15) -0.0004(16)
C7 0.030(2) 0.033(2) 0.0185(18) -0.0012(16) -0.0004(16) -0.0002(16)
C8 0.032(2) 0.040(2) 0.025(2) -0.0063(18) 0.0018(18) 0.0035(18)
C9 0.049(3) 0.034(2) 0.034(2) -0.012(2) 0.000(2) 0.005(2)
C10 0.057(3) 0.029(2) 0.034(2) 0.000(2) 0.001(2) -0.0023(19)
C11 0.044(3) 0.032(2) 0.028(2) 0.0043(18) 0.006(2) -0.0008(17)
C12 0.031(2) 0.0289(18) 0.0200(18) -0.0012(15) 0.0010(18) 0.0006(16)
C13 0.025(2) 0.041(2) 0.025(2) 0.0001(18) 0.0054(16) 0.0025(19)
C14 0.026(2) 0.0333(19) 0.026(2) -0.0033(17) 0.0032(17) 0.0012(17)
C15 0.028(2) 0.0293(18) 0.0242(19) -0.0049(16) 0.0006(17) 0.0026(16)
C16 0.0274(19) 0.0290(19) 0.0220(18) -0.0018(15) 0.0017(16) -0.0010(16)
C17 0.0264(19) 0.0267(19) 0.0233(19) -0.0005(15) 0.0021(16) 0.0002(16)
C18 0.027(2) 0.034(2) 0.036(2) -0.0009(16) -0.0023(18) 0.0041(19)
C19 0.033(2) 0.032(2) 0.046(3) 0.0081(18) 0.009(2) 0.007(2)
C20 0.053(3) 0.028(2) 0.032(2) 0.0033(19) 0.009(2) 0.0000(18)
C21 0.047(3) 0.033(2) 0.030(2) -0.0006(19) -0.005(2) -0.0022(19)
C22 0.033(2) 0.031(2) 0.029(2) 0.0021(17) -0.0037(18) -0.0009(17)
S2 0.0393(6) 0.0542(7) 0.0341(6) 0.0016(5) 0.0064(5) -0.0116(5)
O1 0.060(2) 0.0364(17) 0.047(2) -0.0046(15) 0.0236(17) -0.0083(16)
C23 0.066(4) 0.062(3) 0.041(3) -0.014(3) -0.001(3) 0.001(3)
C24 0.038(3) 0.171(8) 0.061(4) 0.006(4) -0.005(3) -0.028(5)

loop_
_atom_type_symbol
_atom_type_description
_atom_type_scat_dispersion_real
_atom_type_scat_dispersion_imag
_atom_type_scat_source
C C 0.0181 0.0091 'International Tables Vol C Tables 4.2.6.8 and 6.1.1.4'
H H 0.0000 0.0000 'International Tables Vol C Tables 4.2.6.8 and 6.1.1.4'
N N 0.0311 0.0180 'International Tables Vol C Tables 4.2.6.8 and 6.1.1.4'
S S 0.3331 0.5567 'International Tables Vol C Tables 4.2.6.8 and 6.1.1.4'
O O 0.0492 0.0322 'International Tables Vol C Tables 4.2.6.8 and 6.1.1.4'

loop_
_geom_angle_atom_site_label_1
_geom_angle_atom_site_label_2
_geom_angle_atom_site_label_3
_geom_angle
C1 N1 C12 108.3(3)
C1 N1 C13 124.9(3)
C12 N1 C13 123.2(3)
C15 N2 N3 104.6(3)
C16 N3 N2 113.0(3)
C16 N3 H3A 128(3)
N2 N3 H3A 119(3)
C16 N4 C15 107.6(3)
C16 N4 C17 127.2(3)
C15 N4 C17 125.1(3)
N1 C1 C2 129.2(4)
N1 C1 C6 109.2(3)
C2 C1 C6 121.6(4)
C1 C2 C3 117.4(4)
C1 C2 H2 123(3)
C3 C2 H2 120(3)
C2 C3 C4 121.4(4)
C2 C3 H3 117(3)
C4 C3 H3 122(3)
C5 C4 C3 121.1(4)
C5 C4 H4 121(3)
C3 C4 H4 117(3)
C4 C5 C6 118.8(4)
C4 C5 H5 120(3)
C6 C5 H5 121(3)
C5 C6 C1 119.7(4)
C5 C6 C7 133.7(4)
C1 C6 C7 106.6(3)
C8 C7 C12 119.2(4)
C8 C7 C6 134.3(4)
C12 C7 C6 106.5(3)
C9 C8 C7 118.7(4)
C9 C8 H8 121(3)
C7 C8 H8 120(3)
C8 C9 C10 121.4(4)
C8 C9 H9 118(4)
C10 C9 H9 121(4)
C11 C10 C9 121.2(4)
C11 C10 H10 120(3)
C9 C10 H10 119(3)
C10 C11 C12 117.6(4)
C10 C11 H11 124(3)
C12 C11 H11 119(3)
C11 C12 N1 128.6(4)
C11 C12 C7 122.0(4)
N1 C12 C7 109.4(3)
N1 C13 C14 111.3(3)
N1 C13 H13B 107(3)
C14 C13 H13B 111(3)
N1 C13 H13A 111(3)
C14 C13 H13A 111(3)
H13B C13 H13A 105(4)
C15 C14 C13 111.6(3)
C15 C14 H14B 109(3)
C13 C14 H14B 108(3)
C15 C14 H14A 112(3)
C13 C14 H14A 112(3)
H14B C14 H14A 105(4)
N2 C15 N4 110.9(3)
N2 C15 C14 124.3(4)
N4 C15 C14 124.6(4)
N3 C16 N4 103.9(3)
N3 C16 S1 126.7(3)
N4 C16 S1 129.4(3)
C22 C17 C18 121.2(4)
C22 C17 N4 119.8(4)
C18 C17 N4 118.9(4)
C17 C18 C19 119.2(4)
C17 C18 H18 120(3)
C19 C18 H18 121(3)
C18 C19 C20 120.2(4)
C18 C19 H19 119(3)
C20 C19 H19 121(3)
C21 C20 C19 120.0(4)
C21 C20 H20 121(3)
C19 C20 H20 119(3)
C20 C21 C22 120.3(4)
C20 C21 H21 120(3)
C22 C21 H21 119(3)
C17 C22 C21 119.2(4)
C17 C22 H22 119(3)
C21 C22 H22 122(3)
O1 S2 C23 106.2(2)
O1 S2 C24 105.8(3)
C23 S2 C24 96.5(4)
S2 C23 H23A 109.5
S2 C23 H23B 109.5
H23A C23 H23B 109.5
S2 C23 H23C 109.5
H23A C23 H23C 109.5
H23B C23 H23C 109.5
S2 C24 H24A 109.5
S2 C24 H24B 109.5
H24A C24 H24B 109.5
S2 C24 H24C 109.5
H24A C24 H24C 109.5
H24B C24 H24C 109.5

loop_
_geom_bond_atom_site_label_1
_geom_bond_atom_site_label_2
_geom_bond_distance
S1 C16 1.678(4)
N1 C1 1.387(5)
N1 C12 1.393(5)
N1 C13 1.449(5)
N2 C15 1.297(5)
N2 N3 1.383(5)
N3 C16 1.338(5)
N3 H3A 0.95(6)
N4 C16 1.380(5)
N4 C15 1.385(5)
N4 C17 1.448(5)
C1 C2 1.391(6)
C1 C6 1.416(6)
C2 C3 1.392(6)
C2 H2 0.97(5)
C3 C4 1.397(7)
C3 H3 1.00(5)
C4 C5 1.383(6)
C4 H4 0.91(5)
C5 C6 1.392(6)
C5 H5 0.99(5)
C6 C7 1.449(6)
C7 C8 1.396(6)
C7 C12 1.408(6)
C8 C9 1.377(7)
C8 H8 0.96(5)
C9 C10 1.395(7)
C9 H9 0.87(6)
C10 C11 1.379(7)
C10 H10 1.00(5)
C11 C12 1.391(6)
C11 H11 1.02(5)
C13 C14 1.529(6)
C13 H13B 0.96(5)
C13 H13A 1.00(5)
C14 C15 1.483(5)
C14 H14B 0.97(5)
C14 H14A 0.99(5)
C17 C22 1.382(6)
C17 C18 1.385(6)
C18 C19 1.389(7)
C18 H18 0.98(6)
C19 C20 1.389(7)
C19 H19 0.97(5)
C20 C21 1.384(7)
C20 H20 1.00(5)
C21 C22 1.390(6)
C21 H21 0.97(5)
C22 H22 0.98(5)
S2 O1 1.500(3)
S2 C23 1.773(6)
S2 C24 1.779(7)
C23 H23A 0.9800
C23 H23B 0.9800
C23 H23C 0.9800
C24 H24A 0.9800
C24 H24B 0.9800
C24 H24C 0.9800

loop_
_geom_hbond_atom_site_label_D
_geom_hbond_atom_site_label_H
_geom_hbond_atom_site_label_A
_geom_hbond_site_symmetry_A
_geom_hbond_distance_DH
_geom_hbond_distance_HA
_geom_hbond_distance_DA
_geom_hbond_angle_DHA
_geom_hbond_publ_flag
N3 H3A O1 . 0.95(5) 1.75(5) 2.691(5) 172(6) yes
C3 H3 O1 3_656 1.01(5) 2.58(5) 3.448(5) 145(4) yes
C18 H18 S1 1_455 0.98(6) 2.67(6) 3.645(4) 173(4) yes
C5 H5 Cg1 4_467 0.98(5) 2.64(4) 3.422(4) 137(3) yes

loop_
_geom_torsion_atom_site_label_1
_geom_torsion_atom_site_label_2
_geom_torsion_atom_site_label_3
_geom_torsion_atom_site_label_4
_geom_torsion
C15 N2 N3 C16 -0.3(5)
C12 N1 C1 C2 -179.0(4)
C13 N1 C1 C2 -20.1(7)
C12 N1 C1 C6 2.3(4)
C13 N1 C1 C6 161.2(4)
N1 C1 C2 C3 -178.3(4)
C6 C1 C2 C3 0.3(6)
C1 C2 C3 C4 -0.6(7)
C2 C3 C4 C5 0.4(7)
C3 C4 C5 C6 0.1(6)
C4 C5 C6 C1 -0.5(6)
C4 C5 C6 C7 179.9(4)
N1 C1 C6 C5 179.1(3)
C2 C1 C6 C5 0.3(6)
N1 C1 C6 C7 -1.2(4)
C2 C1 C6 C7 180.0(4)
C5 C6 C7 C8 1.8(8)
C1 C6 C7 C8 -177.9(4)
C5 C6 C7 C12 179.4(4)
C1 C6 C7 C12 -0.3(4)
C12 C7 C8 C9 -1.4(6)
C6 C7 C8 C9 175.9(4)
C7 C8 C9 C10 1.1(7)
C8 C9 C10 C11 0.0(7)
C9 C10 C11 C12 -0.7(7)
C10 C11 C12 N1 -178.5(4)
C10 C11 C12 C7 0.4(6)
C1 N1 C12 C11 176.5(4)
C13 N1 C12 C11 17.1(7)
C1 N1 C12 C7 -2.5(4)
C13 N1 C12 C7 -161.9(4)
C8 C7 C12 C11 0.7(6)
C6 C7 C12 C11 -177.4(4)
C8 C7 C12 N1 179.7(4)
C6 C7 C12 N1 1.7(4)
C1 N1 C13 C14 -84.9(5)
C12 N1 C13 C14 71.1(5)
N1 C13 C14 C15 -177.1(3)
N3 N2 C15 N4 -0.2(5)
N3 N2 C15 C14 -176.9(4)
C16 N4 C15 N2 0.6(5)
C17 N4 C15 N2 -179.5(4)
C16 N4 C15 C14 177.3(4)
C17 N4 C15 C14 -2.8(6)
C13 C14 C15 N2 101.3(5)
C13 C14 C15 N4 -74.9(5)
N2 N3 C16 N4 0.7(5)
N2 N3 C16 S1 -178.3(3)
C15 N4 C16 N3 -0.8(4)
C17 N4 C16 N3 179.3(4)
C15 N4 C16 S1 178.2(3)
C17 N4 C16 S1 -1.7(6)
C16 N4 C17 C22 -68.5(5)
C15 N4 C17 C22 111.6(5)
C16 N4 C17 C18 114.9(5)
C15 N4 C17 C18 -65.0(5)
C22 C17 C18 C19 -1.3(6)
N4 C17 C18 C19 175.3(4)
C17 C18 C19 C20 1.2(7)
C18 C19 C20 C21 0.2(7)
C19 C20 C21 C22 -1.7(7)
C18 C17 C22 C21 -0.2(6)
N4 C17 C22 C21 -176.7(4)
C20 C21 C22 C17 1.6(7)

_cod_database_fobs_code 1544653
